data_7711030
loop_
_publ_author_name
'Hao, Yucheng'
'Murphy, Gabriel L.'
'Kegler, Philip'
'Li, Yan'
'Kowalski, Piotr M.'
'Blouin, Simon'
'Zhang, Yang'
'Wang, Shuao'
'Robben, Lars'
'Gesing, Thorsten M.'
'Alekseev, Evgeny V.'

_publ_section_title
;
 Understanding the role of flux, pressure and temperature on polymorphism
 in ThB2O5
;
_journal_name_full 'Dalton Transactions'
_journal_paper_doi 10.1039/D2DT01049F
_journal_year 2022
_chemical_formula_sum 'B2 O5 Th'
_chemical_formula_weight 333.66
_space_group_crystal_system monoclinic
_space_group_IT_number 11
_space_group_name_Hall '-P 2yb'
_space_group_name_H-M_alt 'P 1 21/m 1'
_audit_creation_method SHELXL-2014/7
_audit_update_record
;
2021-08-30 deposited with the CCDC.	2022-08-09 downloaded from the CCDC.
;
_cell_angle_alpha 90
_cell_angle_beta 106.316(5)
_cell_angle_gamma 90
_cell_formula_units_Z 2
_cell_length_a 4.2535(2)
_cell_length_b 6.8733(3)
_cell_length_c 6.3242(3)
_cell_measurement_reflns_used 1207
_cell_measurement_temperature 293(2)
_cell_measurement_theta_max 34.5884
_cell_measurement_theta_min 3.3498
_cell_volume 177.446(15)
_computing_structure_refinement 'SHELXL-2014/7 (Sheldrick, 2014)'
_diffrn_ambient_temperature 293(2)
_diffrn_measured_fraction_theta_full 1.000
_diffrn_measured_fraction_theta_max 0.947
_diffrn_measurement_device_type 'SuperNova, Dual, Cu at zero, Eos'
_diffrn_radiation_type MoK\a
_diffrn_radiation_wavelength 0.71073
_diffrn_reflns_av_R_equivalents 0.0517
_diffrn_reflns_av_unetI/netI 0.0585
_diffrn_reflns_Laue_measured_fraction_full 1.000
_diffrn_reflns_Laue_measured_fraction_max 0.947
_diffrn_reflns_limit_h_max 6
_diffrn_reflns_limit_h_min -6
_diffrn_reflns_limit_k_max 8
_diffrn_reflns_limit_k_min -10
_diffrn_reflns_limit_l_max 9
_diffrn_reflns_limit_l_min -9
_diffrn_reflns_number 2181
_diffrn_reflns_point_group_measured_fraction_full 1.000
_diffrn_reflns_point_group_measured_fraction_max 0.947
_diffrn_reflns_theta_full 25.242
_diffrn_reflns_theta_max 34.668
_diffrn_reflns_theta_min 3.357
_exptl_absorpt_coefficient_mu 41.901
_exptl_absorpt_correction_T_max 1.00000
_exptl_absorpt_correction_T_min 0.77457
_exptl_absorpt_correction_type multi-scan
_exptl_crystal_colour colorless
_exptl_crystal_density_diffrn 6.245
_exptl_crystal_description block
_exptl_crystal_F_000 280
_exptl_crystal_size_max 0.08
_exptl_crystal_size_mid 0.06
_exptl_crystal_size_min 0.04
_refine_diff_density_max 2.548
_refine_diff_density_min -2.137
_refine_diff_density_rms 0.478
_refine_ls_extinction_coef 0.044(2)
_refine_ls_extinction_expression Fc^*^=kFc[1+0.001xFc^2^\l^3^/sin(2\q)]^-1/4^
_refine_ls_extinction_method 'SHELXL-2014/7 (Sheldrick 2014'
_refine_ls_goodness_of_fit_ref 1.036
_refine_ls_hydrogen_treatment undef
_refine_ls_matrix_type full
_refine_ls_number_parameters 47
_refine_ls_number_reflns 769
_refine_ls_number_restraints 12
_refine_ls_restrained_S_all 1.031
_refine_ls_R_factor_all 0.0291
_refine_ls_R_factor_gt 0.0260
_refine_ls_shift/su_max 0.001
_refine_ls_shift/su_mean 0.000
_refine_ls_structure_factor_coef Fsqd
_refine_ls_weighting_details 'w=1/[\s^2^(Fo^2^)+(0.0069P)^2^] where P=(Fo^2^+2Fc^2^)/3'
_refine_ls_weighting_scheme calc
_refine_ls_wR_factor_gt 0.0517
_refine_ls_wR_factor_ref 0.0546
_reflns_Friedel_coverage 0.000
_reflns_number_gt 700
_reflns_number_total 769
_reflns_threshold_expression 'I > 2\s(I)'
_cod_data_source_file d2dt01049f2.cif
_cod_data_source_block a-ThB2O5
_cod_original_cell_volume 177.445(15)
_cod_original_sg_symbol_H-M 'P 21/m'
_cod_database_code 7711030
_shelx_shelxl_version_number 2014/7
_shelx_space_group_comment
;
The symmetry employed for this shelxl refinement is uniquely defined
by the following loop, which should always be used as a source of
symmetry information in preference to the above space-group names.
They are only intended as comments.
;

loop_
_space_group_symop_operation_xyz
'x, y, z'
'-x, y+1/2, -z'
'-x, -y, -z'
'x, -y-1/2, z'

loop_
_atom_site_label
_atom_site_type_symbol
_atom_site_fract_x
_atom_site_fract_y
_atom_site_fract_z
_atom_site_U_iso_or_equiv
_atom_site_adp_type
_atom_site_occupancy
_atom_site_site_symmetry_order
_atom_site_calc_flag
_atom_site_refinement_flags_posn
_atom_site_refinement_flags_adp
_atom_site_refinement_flags_occupancy
_atom_site_disorder_assembly
_atom_site_disorder_group
Th1 Th 0.16181(7) 0.2500 1.41293(4) 0.00540(14) Uani 1 2 d S T P . .
O1 O 0.0704(15) 0.2500 0.9922(9) 0.0078(11) Uani 1 2 d S T P . .
O2 O 0.5992(15) 0.2500 1.2151(10) 0.0102(12) Uani 1 2 d S T P . .
O3 O -0.1606(11) 0.0811(7) 0.6420(8) 0.0099(8) Uani 1 1 d . . . . .
O4 O -0.5082(15) 0.2500 0.8120(10) 0.0075(11) Uani 1 2 d S TU P . .
B1 B -0.180(2) 0.2500 0.7765(16) 0.0080(17) Uani 1 2 d S TU P . .
B2 B 0.399(2) 0.2500 1.0065(15) 0.0066(16) Uani 1 2 d S T P . .

loop_
_atom_site_aniso_label
_atom_site_aniso_U_11
_atom_site_aniso_U_22
_atom_site_aniso_U_33
_atom_site_aniso_U_23
_atom_site_aniso_U_13
_atom_site_aniso_U_12
Th1 0.00556(18) 0.00608(18) 0.00505(17) 0.000 0.00228(10) 0.000
O1 0.006(3) 0.015(3) 0.003(2) 0.000 0.003(2) 0.000
O2 0.004(3) 0.018(3) 0.008(3) 0.000 0.002(2) 0.000
O3 0.014(2) 0.006(2) 0.011(2) 0.0004(16) 0.0051(16) -0.0012(16)
O4 0.0064(14) 0.0080(14) 0.0073(14) 0.000 0.0007(9) 0.000
B1 0.0081(19) 0.0085(19) 0.0078(19) 0.000 0.0028(10) 0.000
B2 0.006(4) 0.010(4) 0.004(4) 0.000 0.002(3) 0.000

loop_
_atom_type_symbol
_atom_type_description
_atom_type_scat_dispersion_real
_atom_type_scat_dispersion_imag
_atom_type_scat_source
B B 0.0013 0.0007 'International Tables Vol C Tables 4.2.6.8 and 6.1.1.4'
O O 0.0106 0.0060 'International Tables Vol C Tables 4.2.6.8 and 6.1.1.4'
Th Th -7.2400 8.8979 'International Tables Vol C Tables 4.2.6.8 and 6.1.1.4'

loop_
_geom_angle_atom_site_label_1
_geom_angle_atom_site_label_2
_geom_angle_atom_site_label_3
_geom_angle
_geom_angle_site_symmetry_1
_geom_angle_site_symmetry_3
_geom_angle_publ_flag
O3 Th1 O3 162.7(2) 3_557 2_557 ?
O3 Th1 O2 87.78(12) 3_557 1_455 ?
O3 Th1 O2 87.78(12) 2_557 1_455 ?
O3 Th1 O2 84.01(11) 3_557 . ?
O3 Th1 O2 84.01(11) 2_557 . ?
O2 Th1 O2 121.0(3) 1_455 . ?
O3 Th1 O4 97.36(12) 3_557 1_656 ?
O3 Th1 O4 97.36(12) 2_557 1_656 ?
O2 Th1 O4 136.5(2) 1_455 1_656 ?
O2 Th1 O4 102.5(2) . 1_656 ?
O3 Th1 O3 124.03(12) 3_557 4_566 ?
O3 Th1 O3 69.83(18) 2_557 4_566 ?
O2 Th1 O3 70.96(17) 1_455 4_566 ?
O2 Th1 O3 151.29(12) . 4_566 ?
O4 Th1 O3 70.53(16) 1_656 4_566 ?
O3 Th1 O3 69.83(18) 3_557 1_556 ?
O3 Th1 O3 124.03(12) 2_557 1_556 ?
O2 Th1 O3 70.96(17) 1_455 1_556 ?
O2 Th1 O3 151.29(12) . 1_556 ?
O4 Th1 O3 70.53(16) 1_656 1_556 ?
O3 Th1 O3 54.4(2) 4_566 1_556 ?
O3 Th1 O1 81.43(12) 3_557 . ?
O3 Th1 O1 81.43(12) 2_557 . ?
O2 Th1 O1 67.5(2) 1_455 . ?
O2 Th1 O1 53.5(2) . . ?
O4 Th1 O1 156.0(2) 1_656 . ?
O3 Th1 O1 129.77(15) 4_566 . ?
O3 Th1 O1 129.77(15) 1_556 . ?
O3 Th1 B2 81.86(11) 3_557 . ?
O3 Th1 B2 81.86(11) 2_557 . ?
O2 Th1 B2 94.6(2) 1_455 . ?
O2 Th1 B2 26.5(2) . . ?
O4 Th1 B2 128.9(2) 1_656 . ?
O3 Th1 B2 148.29(14) 4_566 . ?
O3 Th1 B2 148.29(14) 1_556 . ?
O1 Th1 B2 27.1(2) . . ?
O3 Th1 B1 97.62(11) 3_557 1_556 ?
O3 Th1 B1 97.62(11) 2_557 1_556 ?
O2 Th1 B1 76.9(2) 1_455 1_556 ?
O2 Th1 B1 162.1(2) . 1_556 ?
O4 Th1 B1 59.6(2) 1_656 1_556 ?
O3 Th1 B1 28.39(12) 4_566 1_556 ?
O3 Th1 B1 28.39(12) 1_556 1_556 ?
O1 Th1 B1 144.4(2) . 1_556 ?
B2 Th1 B1 171.5(3) . 1_556 ?
O3 Th1 B1 94.33(12) 3_557 1_656 ?
O3 Th1 B1 94.33(12) 2_557 1_656 ?
O2 Th1 B1 164.8(2) 1_455 1_656 ?
O2 Th1 B1 74.2(2) . 1_656 ?
O4 Th1 B1 28.3(2) 1_656 1_656 ?
O3 Th1 B1 95.59(19) 4_566 1_656 ?
O3 Th1 B1 95.59(18) 1_556 1_656 ?
O1 Th1 B1 127.7(2) . 1_656 ?
B2 Th1 B1 100.6(2) . 1_656 ?
B1 Th1 B1 87.9(2) 1_556 1_656 ?
O3 Th1 Th1 36.87(11) 3_557 3_558 ?
O3 Th1 Th1 155.67(11) 2_557 3_558 ?
O2 Th1 Th1 76.64(7) 1_455 3_558 ?
O2 Th1 Th1 120.006(9) . 3_558 ?
O4 Th1 Th1 82.02(7) 1_656 3_558 ?
O3 Th1 Th1 87.28(11) 4_566 3_558 ?
O3 Th1 Th1 32.96(11) 1_556 3_558 ?
O1 Th1 Th1 108.82(6) . 3_558 ?
B2 Th1 Th1 117.50(4) . 3_558 ?
B1 Th1 Th1 60.96(3) 1_556 3_558 ?
B1 Th1 Th1 96.09(9) 1_656 3_558 ?
B2 O1 B1 121.1(6) . . ?
B2 O1 Th1 94.4(5) . . ?
B1 O1 Th1 144.5(5) . . ?
B2 O2 Th1 141.3(5) . 1_655 ?
B2 O2 Th1 97.7(5) . . ?
Th1 O2 Th1 121.0(3) 1_655 . ?
B1 O3 Th1 151.5(4) . 3_557 ?
B1 O3 Th1 95.6(4) . 1_554 ?
Th1 O3 Th1 110.17(18) 3_557 1_554 ?
B2 O4 B1 130.5(7) 1_455 . ?
B2 O4 Th1 131.9(5) 1_455 1_454 ?
B1 O4 Th1 97.6(5) . 1_454 ?
O3 B1 O3 105.8(7) 4_565 . ?
O3 B1 O4 107.5(5) 4_565 . ?
O3 B1 O4 107.5(5) . . ?
O3 B1 O1 113.3(5) 4_565 . ?
O3 B1 O1 113.3(5) . . ?
O4 B1 O1 109.1(7) . . ?
O3 B1 Th1 56.0(4) 4_565 1_554 ?
O3 B1 Th1 56.0(4) . 1_554 ?
O4 B1 Th1 142.0(6) . 1_554 ?
O1 B1 Th1 108.9(5) . 1_554 ?
O3 B1 Th1 75.7(4) 4_565 1_454 ?
O3 B1 Th1 75.7(4) . 1_454 ?
O4 B1 Th1 54.1(4) . 1_454 ?
O1 B1 Th1 163.2(6) . 1_454 ?
Th1 B1 Th1 87.9(2) 1_554 1_454 ?
O2 B2 O1 114.4(7) . . ?
O2 B2 O4 127.1(8) . 1_655 ?
O1 B2 O4 118.5(7) . 1_655 ?
O2 B2 Th1 55.9(4) . . ?
O1 B2 Th1 58.6(4) . . ?
O4 B2 Th1 177.1(6) 1_655 . ?

loop_
_geom_bond_atom_site_label_1
_geom_bond_atom_site_label_2
_geom_bond_distance
_geom_bond_site_symmetry_2
_geom_bond_publ_flag
Th1 O3 2.302(5) 3_557 ?
Th1 O3 2.302(5) 2_557 ?
Th1 O2 2.368(6) 1_455 ?
Th1 O2 2.517(6) . ?
Th1 O4 2.520(6) 1_656 ?
Th1 O3 2.538(4) 4_566 ?
Th1 O3 2.538(4) 1_556 ?
Th1 O1 2.579(6) . ?
Th1 B2 3.013(9) . ?
Th1 B1 3.046(9) 1_556 ?
Th1 B1 3.084(10) 1_656 ?
Th1 Th1 3.9711(3) 3_558 ?
O1 B2 1.375(11) . ?
O1 B1 1.476(11) . ?
O2 B2 1.355(11) . ?
O2 Th1 2.368(6) 1_655 ?
O3 B1 1.455(7) . ?
O3 Th1 2.302(5) 3_557 ?
O3 Th1 2.538(4) 1_554 ?
O4 B2 1.394(11) 1_455 ?
O4 B1 1.475(11) . ?
O4 Th1 2.520(6) 1_454 ?
B1 O3 1.455(7) 4_565 ?
B1 Th1 3.046(9) 1_554 ?
B1 Th1 3.084(10) 1_454 ?
B2 O4 1.394(11) 1_655 ?

loop_
_geom_torsion_atom_site_label_1
_geom_torsion_atom_site_label_2
_geom_torsion_atom_site_label_3
_geom_torsion_atom_site_label_4
_geom_torsion
_geom_torsion_site_symmetry_1
_geom_torsion_site_symmetry_2
_geom_torsion_site_symmetry_3
_geom_torsion_site_symmetry_4
_geom_torsion_publ_flag
Th1 O3 B1 O3 -178.1(4) 3_557 . . 4_565 ?
Th1 O3 B1 O3 27.0(7) 1_554 . . 4_565 ?
Th1 O3 B1 O4 -63.5(12) 3_557 . . . ?
Th1 O3 B1 O4 141.6(5) 1_554 . . . ?
Th1 O3 B1 O1 57.1(13) 3_557 . . . ?
Th1 O3 B1 O1 -97.8(5) 1_554 . . . ?
Th1 O3 B1 Th1 154.9(10) 3_557 . . 1_554 ?
Th1 O3 B1 Th1 -107.9(9) 3_557 . . 1_454 ?
Th1 O3 B1 Th1 97.24(16) 1_554 . . 1_454 ?
B2 O4 B1 O3 -123.2(5) 1_455 . . 4_565 ?
Th1 O4 B1 O3 56.8(5) 1_454 . . 4_565 ?
B2 O4 B1 O3 123.3(5) 1_455 . . . ?
Th1 O4 B1 O3 -56.7(5) 1_454 . . . ?
B2 O4 B1 O1 0.000(5) 1_455 . . . ?
Th1 O4 B1 O1 180.000(2) 1_454 . . . ?
B2 O4 B1 Th1 180.000(4) 1_455 . . 1_554 ?
Th1 O4 B1 Th1 0.000(5) 1_454 . . 1_554 ?
B2 O4 B1 Th1 180.000(5) 1_455 . . 1_454 ?
B2 O1 B1 O3 -60.3(5) . . . 4_565 ?
Th1 O1 B1 O3 119.7(5) . . . 4_565 ?
B2 O1 B1 O3 60.3(5) . . . . ?
Th1 O1 B1 O3 -119.7(5) . . . . ?
B2 O1 B1 O4 180.000(3) . . . . ?
Th1 O1 B1 O4 0.000(6) . . . . ?
B2 O1 B1 Th1 0.000(4) . . . 1_554 ?
Th1 O1 B1 Th1 180.000(4) . . . 1_554 ?
B2 O1 B1 Th1 180.000(10) . . . 1_454 ?
Th1 O1 B1 Th1 0.000(15) . . . 1_454 ?
Th1 O2 B2 O1 180.000(5) 1_655 . . . ?
Th1 O2 B2 O1 0.000(3) . . . . ?
Th1 O2 B2 O4 0.000(9) 1_655 . . 1_655 ?
Th1 O2 B2 O4 180.000(4) . . . 1_655 ?
Th1 O2 B2 Th1 180.000(8) 1_655 . . . ?
B1 O1 B2 O2 180.000(4) . . . . ?
Th1 O1 B2 O2 0.000(3) . . . . ?
B1 O1 B2 O4 0.000(6) . . . 1_655 ?
Th1 O1 B2 O4 180.000(4) . . . 1_655 ?
B1 O1 B2 Th1 180.000(5) . . . . ?
